data_9017343
loop_
_publ_author_name
'Haromy, T. P.'
'Linck, C. F.'
'Cleland, W. W.'
'Sundaralingam, M.'

_publ_section_title
;
 Structures of the meridional and facial isomers of triamminechromium
 pyrophosphate dihydrate
 Sample: (b), alpha,beta,beta'-tridentate triammine(pyrophosphato)
 chromium(III)dihydrate dimer
;
_journal_name_full 'Acta Crystallographica, Section C'
_journal_page_first 951
_journal_page_last 957
_journal_volume 46
_journal_year 1990
_chemical_formula_sum 'Cr H18 N3 O9 P2'
_space_group_IT_number 14
_space_group_name_Hall '-P 2ybc'
_space_group_name_H-M_alt 'P 1 21/c 1'
_symmetry_space_group_name_H-M 'P 1 21/c 1'
_cell_angle_alpha 90
_cell_angle_beta 97.81
_cell_angle_gamma 90
_cell_formula_units_Z 4
_cell_length_a 8.695
_cell_length_b 10.327
_cell_length_c 11.913
_cell_volume 1059.785
_database_code_amcsd 0010134
_exptl_crystal_density_diffrn 1.994
_cod_data_source_file inputs/fixed/downloads/11/11796.cif
_cod_data_source_block 11796
_cod_original_formula_sum 'Cr P2 O9 N3 H18'
_cod_database_code 9017343
_amcsd_formula_title Cr(HP2O7)(NH3)3(H2O).2H2O

loop_
_space_group_symop_operation_xyz
x,y,z
x,1/2-y,1/2+z
-x,1/2+y,1/2-z
-x,-y,-z

loop_
_atom_site_label
_atom_site_fract_x
_atom_site_fract_y
_atom_site_fract_z
_atom_site_U_iso_or_equiv
_atom_site_type_symbol
_atom_site_attached_hydrogens
Cr 0.11650 -0.12170 -0.15320 0.02748 Cr 0
P1 0.28910 0.14580 -0.08210 0.03268 P 0
P2 0.19980 -0.01430 0.10200 0.03154 P 0
O1P1 0.23100 0.03990 -0.16230 0.04914 O 0
O2P1 0.22550 0.27230 -0.11380 0.09436 O 0
O3P1 0.46200 0.15260 -0.06250 0.08194 O 0
OP12 0.24270 0.11370 0.03940 0.05497 O 0
O1P2 0.13780 -0.11060 0.01140 0.03749 O 0
O2P2 0.08190 0.02700 0.17570 0.03977 O 0
O3P2 0.34390 -0.06370 0.17400 0.05725 O 0
N1 -0.00100 -0.29250 -0.14300 0.04496 N 0
N2 0.09230 -0.14150 -0.32530 0.04471 N 0
N3 0.32260 -0.22050 -0.14450 0.05370 N 0
Wat1 0.47060 0.58640 0.16180 0.08245 O 2
Wat2 0.23740 0.51200 -0.01050 0.09208 O 2
HO3P2 0.43100 -0.11500 0.12600 0.14312 H 0
H1N1 -0.07500 -0.28500 -0.11900 0.07092 H 0
H2N1 0.06000 -0.35100 -0.10600 0.05446 H 0
H3N1 -0.03500 -0.30700 -0.21300 0.08866 H 0
H1N2 0.00600 -0.16200 -0.34500 0.05446 H 0
H2N2 0.13400 -0.20100 -0.34200 0.04179 H 0
H3N2 0.12300 -0.08600 -0.35500 0.04939 H 0
H1N3 0.36800 -0.19800 -0.19000 0.09626 H 0
H2N3 0.36600 -0.21200 -0.09200 0.06459 H 0
H3N3 0.31500 -0.29900 -0.15900 0.07472 H 0
H1W1 0.53600 0.51800 0.20100 0.08232 H 0
H2W1 0.53900 0.67100 0.14200 0.12159 H 0
H1W2 0.24700 0.44500 -0.03000 0.07346 H 0
H2W2 0.33500 0.51700 0.03400 0.07599 H 0

loop_
_cod_changelog_entry_id
_cod_changelog_entry_author
_cod_changelog_entry_date
_cod_changelog_entry_text
1
;cod-tools version 3.8.0
Id: cif_guess_AMCSD_atom_types 9574 2023-05-10 09:00:05Z saulius
;
2023-05-10T18:58:07+03:00
;Derived atom types and hydrogen counts
from atom names that follow the AMCSD naming convention
(Wat == water, O-H == hydroxyl).
;

loop_
_cod_related_entry_id
_cod_related_entry_database
_cod_related_entry_code
1 AMCSD 0010134

_cod_duplicate_entry 9007774
